data_7115144
loop_
_publ_author_name
'Streubel, Rainer'
'Wilkens, Hendrik'
'Ruthe, Frank'
'Jones, Peter G.'

_publ_section_title
;
 Unexpected dimerisation of a 2H-azaphosphirene complex
;
_journal_issue 24
_journal_name_full 'Chemical Communications'
_journal_page_first 2453
_journal_paper_doi 10.1039/b007107m
_journal_year 2000
_chemical_formula_sum 'C33 H48 N2 O5 P2 Si4 W'
_chemical_formula_weight 910.90
_chemical_name_systematic
;
 ?
;
_space_group_IT_number 13
_symmetry_cell_setting monoclinic
_symmetry_space_group_name_Hall '-P 2yac'
_symmetry_space_group_name_H-M 'P 1 2/n 1'
_atom_sites_solution_hydrogens geom
_atom_sites_solution_primary Patterson
_atom_sites_solution_secondary difmap
_audit_creation_method SHELXL-97
_cell_angle_alpha 90.00
_cell_angle_beta 111.491(10)
_cell_angle_gamma 90.00
_cell_formula_units_Z 4
_cell_length_a 18.440(3)
_cell_length_b 9.831(3)
_cell_length_c 25.145(4)
_cell_measurement_reflns_used 47
_cell_measurement_temperature 173(2)
_cell_measurement_theta_max 12.5
_cell_measurement_theta_min 2.5
_cell_volume 4241.5(16)
_computing_cell_refinement 'Siemens XSCANS'
_computing_data_collection 'Siemens XSCANS'
_computing_data_reduction 'Siemens XSCANS'
_computing_molecular_graphics 'Siemens XP'
_computing_publication_material 'SHELXS-97 (Sheldrick, 1990)'
_computing_structure_refinement 'SHELXL-97 (Sheldrick, 1997)'
_computing_structure_solution 'SHELXS-97 (Sheldrick, 1990)'
_diffrn_ambient_temperature 173(2)
_diffrn_measured_fraction_theta_full 0.995
_diffrn_measured_fraction_theta_max 0.995
_diffrn_measurement_device_type 'Siemens P4'
_diffrn_measurement_method \w-scans
_diffrn_radiation_monochromator graphite
_diffrn_radiation_source 'fine-focus sealed tube'
_diffrn_radiation_type MoK\a
_diffrn_radiation_wavelength 0.71073
_diffrn_reflns_av_R_equivalents 0.1151
_diffrn_reflns_av_sigmaI/netI 0.2268
_diffrn_reflns_limit_h_max 21
_diffrn_reflns_limit_h_min -20
_diffrn_reflns_limit_k_max 11
_diffrn_reflns_limit_k_min -11
_diffrn_reflns_limit_l_max 10
_diffrn_reflns_limit_l_min -29
_diffrn_reflns_number 12772
_diffrn_reflns_theta_full 24.99
_diffrn_reflns_theta_max 24.99
_diffrn_reflns_theta_min 3.03
_diffrn_standards_decay_% 2
_diffrn_standards_interval_count 247
_diffrn_standards_number 3
_exptl_absorpt_coefficient_mu 2.949
_exptl_absorpt_correction_T_max 0.3231
_exptl_absorpt_correction_T_min 0.2557
_exptl_absorpt_correction_type Psi-scans
_exptl_crystal_colour 'pale yellow'
_exptl_crystal_density_diffrn 1.426
_exptl_crystal_density_method 'not measured'
_exptl_crystal_description 'cut prism'
_exptl_crystal_F_000 1840
_exptl_crystal_size_max 0.80
_exptl_crystal_size_mid 0.20
_exptl_crystal_size_min 0.15
_refine_diff_density_max 1.162
_refine_diff_density_min -0.712
_refine_diff_density_rms 0.132
_refine_ls_extinction_method none
_refine_ls_goodness_of_fit_ref 0.763
_refine_ls_hydrogen_treatment 'all riding'
_refine_ls_matrix_type full
_refine_ls_number_parameters 424
_refine_ls_number_reflns 7430
_refine_ls_number_restraints 171
_refine_ls_restrained_S_all 0.756
_refine_ls_R_factor_all 0.1494
_refine_ls_R_factor_gt 0.0537
_refine_ls_shift/su_max 0.001
_refine_ls_shift/su_mean 0.000
_refine_ls_structure_factor_coef Fsqd
_refine_ls_weighting_details 'calc w=1/[\s^2^(Fo^2^)+(0.0001P)^2^+0.0000P] where P=(Fo^2^+2Fc^2^)/3'
_refine_ls_weighting_scheme calc
_refine_ls_wR_factor_gt 0.0581
_refine_ls_wR_factor_ref 0.0731
_reflns_number_gt 3410
_reflns_number_total 7430
_reflns_threshold_expression >2sigma(I)
_cod_data_source_file b007107m.txt
_cod_data_source_block fidi1
_cod_original_cell_volume 4241.3(16)
_cod_original_sg_symbol_H-M P2/n
_cod_original_formula_sum 'C33 H48 N2 O5 P2 Si4 W1'
_cod_database_code 7115144

loop_
_symmetry_equiv_pos_as_xyz
'x, y, z'
'-x+1/2, y, -z+1/2'
'-x, -y, -z'
'x-1/2, -y, z-1/2'

loop_
_atom_site_label
_atom_site_type_symbol
_atom_site_fract_x
_atom_site_fract_y
_atom_site_fract_z
_atom_site_U_iso_or_equiv
_atom_site_adp_type
_atom_site_occupancy
_atom_site_symmetry_multiplicity
_atom_site_calc_flag
_atom_site_refinement_flags
W W 0.78540(3) 0.53286(4) 0.886220(19) 0.03567(11) Uani 1 1 d .
Si1 Si 0.65161(17) 1.0055(3) 0.82221(11) 0.0494(9) Uani 1 1 d .
Si2 Si 0.54020(17) 0.7419(3) 0.80187(12) 0.0459(8) Uani 1 1 d .
Si3 Si 0.74635(19) 0.9421(3) 1.11754(13) 0.0599(10) Uani 1 1 d .
Si4 Si 0.85143(19) 0.6644(3) 1.15812(14) 0.0608(10) Uani 1 1 d .
P1 P 0.70776(15) 0.7372(2) 0.89480(10) 0.0318(7) Uani 1 1 d U
P2 P 0.77772(15) 0.7249(2) 1.02903(11) 0.0346(7) Uani 1 1 d .
N1 N 0.6462(4) 0.7216(7) 0.9314(3) 0.036(2) Uani 1 1 d U
N2 N 0.7710(4) 0.8604(6) 0.9312(3) 0.0298(19) Uani 1 1 d U
O1 O 0.6619(4) 0.4248(7) 0.7695(3) 0.068(2) Uani 1 1 d U
O2 O 0.8923(4) 0.2932(7) 0.8747(3) 0.068(2) Uani 1 1 d U
O3 O 0.8383(4) 0.7342(8) 0.8083(3) 0.071(2) Uani 1 1 d U
O4 O 0.9353(4) 0.6031(7) 0.9953(3) 0.049(2) Uani 1 1 d U
O5 O 0.7111(4) 0.3760(6) 0.9644(3) 0.064(2) Uani 1 1 d U
C1 C 0.7047(6) 0.4669(12) 0.8137(4) 0.051(3) Uani 1 1 d U
C2 C 0.8520(6) 0.3808(9) 0.8788(4) 0.045(3) Uani 1 1 d U
C3 C 0.8226(6) 0.6596(11) 0.8378(4) 0.052(3) Uani 1 1 d U
C4 C 0.8797(6) 0.5823(10) 0.9573(4) 0.040(3) Uani 1 1 d U
C5 C 0.7376(6) 0.4304(10) 0.9354(4) 0.051(3) Uani 1 1 d U
C6 C 0.6451(5) 0.8107(8) 0.8285(3) 0.032(2) Uani 1 1 d .
H6 H 0.6664 0.7750 0.8000 0.039 Uiso 1 1 calc R
C7 C 0.7510(5) 1.0531(9) 0.8264(4) 0.066(3) Uani 1 1 d .
H7A H 0.7892 1.0254 0.8635 0.079 Uiso 1 1 calc R
H7B H 0.7537 1.1518 0.8221 0.079 Uiso 1 1 calc R
H7C H 0.7626 1.0073 0.7958 0.079 Uiso 1 1 calc R
C8 C 0.5845(6) 1.0612(9) 0.7503(4) 0.072(4) Uani 1 1 d .
H8A H 0.5308 1.0383 0.7455 0.087 Uiso 1 1 calc R
H8B H 0.5984 1.0148 0.7208 0.087 Uiso 1 1 calc R
H8C H 0.5891 1.1598 0.7466 0.087 Uiso 1 1 calc R
C9 C 0.6256(6) 1.0946(8) 0.8800(4) 0.073(4) Uani 1 1 d .
H9A H 0.5732 1.0670 0.8771 0.087 Uiso 1 1 calc R
H9B H 0.6269 1.1933 0.8750 0.087 Uiso 1 1 calc R
H9C H 0.6633 1.0692 0.9177 0.087 Uiso 1 1 calc R
C10 C 0.5032(6) 0.7369(10) 0.7216(4) 0.064(3) Uani 1 1 d .
H10A H 0.5376 0.6795 0.7092 0.077 Uiso 1 1 calc R
H10B H 0.5024 0.8292 0.7067 0.077 Uiso 1 1 calc R
H10C H 0.4504 0.6991 0.7069 0.077 Uiso 1 1 calc R
C11 C 0.4748(5) 0.8511(9) 0.8262(4) 0.065(3) Uani 1 1 d .
H11A H 0.4941 0.8524 0.8680 0.078 Uiso 1 1 calc R
H11B H 0.4218 0.8141 0.8113 0.078 Uiso 1 1 calc R
H11C H 0.4744 0.9440 0.8119 0.078 Uiso 1 1 calc R
C12 C 0.5320(5) 0.5629(9) 0.8247(4) 0.060(3) Uani 1 1 d .
H12A H 0.5659 0.5035 0.8127 0.072 Uiso 1 1 calc R
H12B H 0.4779 0.5321 0.8069 0.072 Uiso 1 1 calc R
H12C H 0.5480 0.5595 0.8664 0.072 Uiso 1 1 calc R
C13 C 0.6734(6) 0.7196(8) 0.9861(4) 0.033(2) Uani 1 1 d U
C14 C 0.6146(6) 0.6929(10) 1.0140(4) 0.041(3) Uani 1 1 d U
C15 C 0.6213(6) 0.5831(9) 1.0494(4) 0.057(3) Uani 1 1 d U
H15 H 0.6647 0.5241 1.0570 0.069 Uiso 1 1 calc R
C16 C 0.5674(7) 0.5548(11) 1.0743(4) 0.071(4) Uani 1 1 d U
H16 H 0.5736 0.4794 1.0992 0.085 Uiso 1 1 calc R
C17 C 0.5041(7) 0.6414(12) 1.0614(5) 0.081(4) Uani 1 1 d U
H17 H 0.4660 0.6239 1.0777 0.097 Uiso 1 1 calc R
C18 C 0.4944(6) 0.7500(11) 1.0263(5) 0.066(3) Uani 1 1 d U
H18 H 0.4499 0.8068 1.0181 0.079 Uiso 1 1 calc R
C19 C 0.5508(6) 0.7784(10) 1.0021(4) 0.049(3) Uani 1 1 d U
H19 H 0.5450 0.8551 0.9779 0.059 Uiso 1 1 calc R
C20 C 0.8016(5) 0.8607(8) 0.9853(4) 0.029(2) Uani 1 1 d U
C21 C 0.8652(5) 0.9573(11) 1.0151(3) 0.0280(19) Uani 1 1 d U
C22 C 0.9376(6) 0.9191(9) 1.0533(4) 0.041(3) Uani 1 1 d U
H22 H 0.9469 0.8254 1.0625 0.049 Uiso 1 1 calc R
C23 C 0.9958(6) 1.0083(11) 1.0781(4) 0.053(3) Uani 1 1 d U
H23 H 1.0450 0.9780 1.1038 0.064 Uiso 1 1 calc R
C24 C 0.9819(7) 1.1460(12) 1.0650(4) 0.064(4) Uani 1 1 d U
H24 H 1.0211 1.2115 1.0831 0.076 Uiso 1 1 calc R
C25 C 0.9105(7) 1.1866(11) 1.0255(4) 0.063(3) Uani 1 1 d U
H25 H 0.9019 1.2798 1.0152 0.075 Uiso 1 1 calc R
C26 C 0.8532(6) 1.0954(10) 1.0015(4) 0.045(3) Uani 1 1 d U
H26 H 0.8043 1.1252 0.9750 0.054 Uiso 1 1 calc R
C27 C 0.7972(6) 0.7928(9) 1.1017(4) 0.062(3) Uani 1 1 d .
H27 H 0.8448 0.8448 1.1039 0.074 Uiso 1 1 calc R
C28 C 0.8199(8) 1.0607(12) 1.1651(5) 0.163(7) Uani 1 1 d .
H28A H 0.7934 1.1383 1.1745 0.196 Uiso 1 1 calc R
H28B H 0.8539 1.0932 1.1457 0.196 Uiso 1 1 calc R
H28C H 0.8512 1.0134 1.2004 0.196 Uiso 1 1 calc R
C29 C 0.6780(7) 0.8877(11) 1.1524(4) 0.120(6) Uani 1 1 d .
H29A H 0.6394 0.8248 1.1272 0.144 Uiso 1 1 calc R
H29B H 0.6514 0.9676 1.1598 0.144 Uiso 1 1 calc R
H29C H 0.7072 0.8421 1.1886 0.144 Uiso 1 1 calc R
C30 C 0.6918(5) 1.0430(10) 1.0524(3) 0.070(3) Uani 1 1 d .
H30A H 0.6523 0.9853 1.0250 0.084 Uiso 1 1 calc R
H30B H 0.7281 1.0763 1.0351 0.084 Uiso 1 1 calc R
H30C H 0.6664 1.1204 1.0630 0.084 Uiso 1 1 calc R
C31 C 0.7961(6) 0.5152(14) 1.1606(6) 0.181(8) Uani 1 1 d .
H31A H 0.7795 0.4686 1.1236 0.217 Uiso 1 1 calc R
H31B H 0.7502 0.5420 1.1689 0.217 Uiso 1 1 calc R
H31C H 0.8286 0.4539 1.1906 0.217 Uiso 1 1 calc R
C32 C 0.8786(9) 0.7422(15) 1.2314(5) 0.165(8) Uani 1 1 d .
H32A H 0.9098 0.8243 1.2337 0.198 Uiso 1 1 calc R
H32B H 0.9091 0.6766 1.2603 0.198 Uiso 1 1 calc R
H32C H 0.8311 0.7660 1.2382 0.198 Uiso 1 1 calc R
C33 C 0.9444(6) 0.6212(10) 1.1505(5) 0.103(5) Uani 1 1 d .
H33A H 0.9729 0.7049 1.1498 0.123 Uiso 1 1 calc R
H33B H 0.9340 0.5710 1.1148 0.123 Uiso 1 1 calc R
H33C H 0.9758 0.5648 1.1829 0.123 Uiso 1 1 calc R

loop_
_atom_site_aniso_label
_atom_site_aniso_U_11
_atom_site_aniso_U_22
_atom_site_aniso_U_33
_atom_site_aniso_U_23
_atom_site_aniso_U_13
_atom_site_aniso_U_12
W 0.0383(2) 0.03194(19) 0.0408(2) -0.0016(3) 0.0193(2) 0.0002(3)
Si1 0.054(2) 0.042(3) 0.0362(17) 0.0040(14) -0.0024(16) -0.0062(17)
Si2 0.034(2) 0.060(2) 0.0421(19) -0.0011(16) 0.0123(17) -0.0037(18)
Si3 0.069(3) 0.068(2) 0.0391(18) -0.0082(19) 0.016(2) 0.011(2)
Si4 0.050(2) 0.087(3) 0.050(2) 0.035(2) 0.024(2) 0.019(2)
P1 0.0368(18) 0.0312(16) 0.0302(15) 0.0010(12) 0.0155(14) -0.0006(14)
P2 0.0390(18) 0.0354(16) 0.0346(15) 0.0068(13) 0.0196(15) 0.0021(15)
N1 0.043(6) 0.029(5) 0.039(4) -0.001(4) 0.020(5) -0.004(4)
N2 0.036(5) 0.019(4) 0.035(4) 0.002(4) 0.013(4) -0.002(4)
O1 0.068(6) 0.071(6) 0.057(5) -0.015(4) 0.015(5) -0.007(5)
O2 0.062(6) 0.043(5) 0.095(6) -0.012(5) 0.025(5) 0.006(4)
O3 0.059(6) 0.105(6) 0.059(5) 0.031(5) 0.033(5) -0.003(5)
O4 0.037(5) 0.054(5) 0.059(5) -0.001(4) 0.020(4) 0.009(4)
O5 0.075(6) 0.044(5) 0.088(6) 0.007(4) 0.047(5) -0.007(4)
C1 0.065(8) 0.042(6) 0.050(6) 0.013(7) 0.025(6) 0.003(7)
C2 0.056(9) 0.032(7) 0.045(7) -0.002(6) 0.015(7) -0.015(6)
C3 0.037(7) 0.076(9) 0.044(7) -0.004(6) 0.015(6) -0.001(7)
C4 0.034(7) 0.042(7) 0.056(7) 0.011(6) 0.030(5) -0.002(6)
C5 0.040(7) 0.050(8) 0.068(8) -0.002(6) 0.025(6) 0.011(6)
C6 0.045(7) 0.028(6) 0.030(6) -0.005(4) 0.021(5) -0.004(5)
C7 0.088(9) 0.050(7) 0.049(6) 0.017(6) 0.013(7) -0.029(7)
C8 0.085(9) 0.049(8) 0.071(8) 0.018(7) 0.016(7) -0.009(7)
C9 0.093(10) 0.035(7) 0.076(9) -0.018(6) 0.015(8) -0.001(7)
C10 0.051(8) 0.073(8) 0.051(7) -0.012(6) -0.001(6) -0.033(7)
C11 0.044(8) 0.099(9) 0.048(7) -0.005(7) 0.012(7) -0.002(7)
C12 0.056(8) 0.070(8) 0.064(7) -0.012(6) 0.036(7) -0.029(7)
C13 0.054(7) 0.019(5) 0.039(5) -0.004(5) 0.033(6) 0.001(5)
C14 0.038(6) 0.053(7) 0.040(6) 0.007(5) 0.022(5) -0.004(5)
C15 0.062(8) 0.052(7) 0.065(7) 0.023(5) 0.033(6) 0.005(6)
C16 0.088(9) 0.060(8) 0.089(8) 0.030(7) 0.062(8) 0.006(7)
C17 0.060(9) 0.099(10) 0.100(10) 0.035(7) 0.051(8) 0.006(7)
C18 0.036(7) 0.093(9) 0.075(9) 0.019(6) 0.028(7) 0.007(7)
C19 0.039(7) 0.068(8) 0.050(7) 0.020(6) 0.026(6) 0.013(5)
C20 0.032(6) 0.023(5) 0.027(5) -0.002(4) 0.007(5) 0.007(4)
C21 0.029(5) 0.032(5) 0.026(5) 0.000(5) 0.015(4) -0.001(5)
C22 0.044(6) 0.045(6) 0.025(6) -0.004(4) 0.002(5) -0.004(5)
C23 0.040(6) 0.082(9) 0.029(5) -0.003(5) 0.002(5) -0.007(5)
C24 0.066(8) 0.083(7) 0.035(7) 0.002(6) 0.011(6) -0.041(7)
C25 0.088(9) 0.044(6) 0.040(7) 0.013(5) 0.005(6) -0.025(6)
C26 0.063(7) 0.037(5) 0.024(6) 0.000(5) 0.005(5) -0.015(5)
C27 0.093(10) 0.062(8) 0.033(6) 0.015(6) 0.026(7) 0.024(7)
C28 0.224(18) 0.081(12) 0.095(11) -0.038(9) -0.047(11) -0.012(13)
C29 0.113(12) 0.202(15) 0.062(9) 0.045(9) 0.053(9) 0.114(11)
C30 0.082(9) 0.062(7) 0.051(7) 0.006(7) 0.007(7) 0.041(8)
C31 0.068(11) 0.177(17) 0.234(17) 0.165(15) -0.020(11) -0.019(12)
C32 0.23(2) 0.202(17) 0.053(10) 0.040(10) 0.039(12) 0.106(16)
C33 0.070(10) 0.129(12) 0.111(11) 0.061(9) 0.037(9) 0.052(9)

loop_
_atom_type_symbol
_atom_type_description
_atom_type_scat_dispersion_real
_atom_type_scat_dispersion_imag
_atom_type_scat_source
C C 0.0033 0.0016 'International Tables Vol C Tables 4.2.6.8 and 6.1.1.4'
H H 0.0000 0.0000 'International Tables Vol C Tables 4.2.6.8 and 6.1.1.4'
N N 0.0061 0.0033 'International Tables Vol C Tables 4.2.6.8 and 6.1.1.4'
O O 0.0106 0.0060 'International Tables Vol C Tables 4.2.6.8 and 6.1.1.4'
P P 0.1023 0.0942 'International Tables Vol C Tables 4.2.6.8 and 6.1.1.4'
W W -0.8490 6.8722 'International Tables Vol C Tables 4.2.6.8 and 6.1.1.4'
Si Si 0.0817 0.0704 'International Tables Vol C Tables 4.2.6.8 and 6.1.1.4'

loop_
_geom_angle_atom_site_label_1
_geom_angle_atom_site_label_2
_geom_angle_atom_site_label_3
_geom_angle
C2 W C1 87.1(4)
C2 W C3 92.9(4)
C1 W C3 87.4(4)
C2 W C5 96.0(4)
C1 W C5 92.9(4)
C3 W C5 171.1(4)
C2 W C4 84.5(4)
C1 W C4 171.2(4)
C3 W C4 90.7(4)
C5 W C4 90.3(4)
C2 W P1 176.0(3)
C1 W P1 94.6(3)
C3 W P1 83.7(3)
C5 W P1 87.5(3)
C4 W P1 93.7(3)
C7 Si1 C8 105.8(4)
C7 Si1 C9 111.1(5)
C8 Si1 C9 110.1(5)
C7 Si1 C6 109.6(4)
C8 Si1 C6 109.4(4)
C9 Si1 C6 110.7(4)
C12 Si2 C11 107.7(4)
C12 Si2 C10 105.4(4)
C11 Si2 C10 110.0(4)
C12 Si2 C6 114.0(4)
C11 Si2 C6 111.7(4)
C10 Si2 C6 107.8(4)
C28 Si3 C29 109.8(5)
C28 Si3 C27 109.1(6)
C29 Si3 C27 110.9(5)
C28 Si3 C30 105.3(5)
C29 Si3 C30 109.1(4)
C27 Si3 C30 112.6(4)
C31 Si4 C33 112.1(6)
C31 Si4 C32 104.4(7)
C33 Si4 C32 105.7(6)
C31 Si4 C27 114.8(5)
C33 Si4 C27 109.4(5)
C32 Si4 C27 110.0(5)
N2 P1 N1 103.6(3)
N2 P1 C6 107.1(4)
N1 P1 C6 102.0(4)
N2 P1 W 108.4(3)
N1 P1 W 119.0(2)
C6 P1 W 115.7(3)
C13 P2 C27 112.0(4)
C13 P2 C20 95.5(4)
C27 P2 C20 108.6(4)
C13 N1 P1 120.2(7)
C20 N2 P1 121.9(6)
O1 C1 W 174.6(9)
O2 C2 W 178.7(9)
O3 C3 W 175.1(10)
O4 C4 W 174.8(9)
O5 C5 W 177.8(9)
P1 C6 Si2 113.9(4)
P1 C6 Si1 115.9(5)
Si2 C6 Si1 113.9(5)
N1 C13 C14 115.8(9)
N1 C13 P2 123.2(7)
C14 C13 P2 120.5(7)
C15 C14 C19 118.9(9)
C15 C14 C13 121.8(9)
C19 C14 C13 119.3(8)
C14 C15 C16 122.9(10)
C17 C16 C15 117.0(10)
C18 C17 C16 122.5(11)
C17 C18 C19 119.6(11)
C14 C19 C18 119.2(10)
N2 C20 C21 120.3(8)
N2 C20 P2 121.2(7)
C21 C20 P2 118.0(6)
C22 C21 C26 117.4(10)
C22 C21 C20 124.2(10)
C26 C21 C20 118.2(9)
C23 C22 C21 123.2(10)
C22 C23 C24 118.4(10)
C25 C24 C23 119.5(11)
C26 C25 C24 120.8(11)
C25 C26 C21 120.5(11)
P2 C27 Si3 124.4(5)
P2 C27 Si4 111.0(5)
Si3 C27 Si4 122.4(5)

loop_
_geom_bond_atom_site_label_1
_geom_bond_atom_site_label_2
_geom_bond_distance
W C2 1.986(10)
W C1 1.993(11)
W C3 2.029(10)
W C5 2.030(10)
W C4 2.044(11)
W P1 2.521(2)
Si1 C7 1.857(9)
Si1 C8 1.861(9)
Si1 C9 1.903(8)
Si1 C6 1.929(8)
Si2 C12 1.874(9)
Si2 C11 1.876(8)
Si2 C10 1.880(8)
Si2 C6 1.923(9)
Si3 C28 1.855(12)
Si3 C29 1.858(10)
Si3 C27 1.861(9)
Si3 C30 1.862(9)
Si4 C31 1.800(12)
Si4 C33 1.843(10)
Si4 C32 1.885(12)
Si4 C27 1.889(9)
P1 N2 1.698(7)
P1 N1 1.710(7)
P1 C6 1.796(8)
P2 C13 1.829(10)
P2 C27 1.852(9)
P2 C20 1.882(9)
N1 C13 1.280(9)
N2 C20 1.267(9)
O1 C1 1.177(10)
O2 C2 1.167(10)
O3 C3 1.153(10)
O4 C4 1.135(10)
O5 C5 1.148(9)
C13 C14 1.514(11)
C14 C15 1.375(11)
C14 C19 1.388(12)
C15 C16 1.384(11)
C16 C17 1.383(14)
C17 C18 1.355(13)
C18 C19 1.413(10)
C20 C21 1.482(12)
C21 C22 1.379(11)
C21 C26 1.398(10)
C22 C23 1.349(11)
C23 C24 1.394(12)
C24 C25 1.386(14)
C25 C26 1.348(12)
